data_1521444
loop_
_publ_author_name
'Kolenda, M.'
'Leciejewicz, J.'
'Hofmann, M.'
'Szytula, A.'
'Penc, B.'

_publ_section_title
;
 Neutron diffraction study of incommensurate magnetic order in Tb Os2 Si2
 and Ho Os2 Si2
;
_journal_name_full 'Journal of Alloys Compd.'
_journal_page_first 153
_journal_page_last 156
_journal_volume 305
_journal_year 2000
_chemical_formula_sum 'Os2 Si2 Tb'
_chemical_name_systematic 'Tb Os2 Si2'
_space_group_IT_number 139
_symmetry_space_group_name_Hall '-I 4 2'
_symmetry_space_group_name_H-M 'I 4/m m m'
_cell_angle_alpha 90
_cell_angle_beta 90
_cell_angle_gamma 90
_cell_formula_units_Z 2
_cell_length_a 4.122
_cell_length_b 4.122
_cell_length_c 9.6753
_cell_volume 164.392
_citation_journal_id_ASTM JALCEU
_cod_data_source_file Kolenda_JALCEU_2000_1341.cif
_cod_data_source_block Os2Si2Tb1
_cod_original_cell_volume 164.3919
_cod_original_formula_sum 'Os2 Si2 Tb1'
_cod_database_code 1521444

loop_
_symmetry_equiv_pos_as_xyz
x,y,z
-y,x,z
-x,-y,z
y,-x,z
x,-y,-z
y,x,-z
-x,y,-z
-y,-x,-z
-x,-y,-z
y,-x,-z
x,y,-z
-y,x,-z
-x,y,z
-y,-x,z
x,-y,z
y,x,z
x+1/2,y+1/2,z+1/2
-y+1/2,x+1/2,z+1/2
-x+1/2,-y+1/2,z+1/2
y+1/2,-x+1/2,z+1/2
x+1/2,-y+1/2,-z+1/2
y+1/2,x+1/2,-z+1/2
-x+1/2,y+1/2,-z+1/2
-y+1/2,-x+1/2,-z+1/2
-x+1/2,-y+1/2,-z+1/2
y+1/2,-x+1/2,-z+1/2
x+1/2,y+1/2,-z+1/2
-y+1/2,x+1/2,-z+1/2
-x+1/2,y+1/2,z+1/2
-y+1/2,-x+1/2,z+1/2
x+1/2,-y+1/2,z+1/2
y+1/2,x+1/2,z+1/2

loop_
_atom_site_label
_atom_site_type_symbol
_atom_site_fract_x
_atom_site_fract_y
_atom_site_fract_z
_atom_site_occupancy
_atom_site_U_iso_or_equiv
Tb1 Tb 0 0 0 1 0.0
Si1 Si 0 0 0.3783 1 0.0
Os1 Os 0 0.5 0.25 1 0.0
